data_7220795
loop_
_publ_author_name
'Chen, Lijuan'
'Cao, Jing'
'Li, Xinghua'
'Ma, Xing'
'Luo, Jie'
'Zhao, Junwei'

_publ_section_title
;
 The first purely inorganic polyoxotungstates constructed from dimeric
 tungstoantimonate-based iron--rare-earth heterometallic fragments
;
_journal_issue 27
_journal_name_full CrystEngComm
_journal_page_first 5002
_journal_paper_doi 10.1039/C5CE00633C
_journal_volume 17
_journal_year 2015
_chemical_formula_sum 'Fe4 H80 O106 Pr2 Sb2 W18'
_chemical_formula_weight 5834.66
_chemical_name_systematic
; 
 ? 
;
_space_group_IT_number 2
_symmetry_cell_setting triclinic
_symmetry_space_group_name_Hall '-P 1'
_symmetry_space_group_name_H-M 'P -1'
_atom_sites_solution_hydrogens notdet
_atom_sites_solution_primary direct
_atom_sites_solution_secondary difmap
_audit_creation_method SHELXL-97
_cell_angle_alpha 78.1290(10)
_cell_angle_beta 74.3740(10)
_cell_angle_gamma 83.6220(10)
_cell_formula_units_Z 1
_cell_length_a 12.7448(10)
_cell_length_b 12.7563(9)
_cell_length_c 16.1414(12)
_cell_measurement_reflns_used 8478
_cell_measurement_temperature 296(2)
_cell_measurement_theta_max 25.00
_cell_measurement_theta_min 1.85
_cell_volume 2468.9(3)
_computing_cell_refinement 'Bruker XSCANS'
_computing_data_collection 'Bruker XSCANS'
_computing_data_reduction 'Bruker SHELXTL'
_computing_molecular_graphics 'Bruker SHELXTL'
_computing_publication_material 'Bruker SHELXTL'
_computing_structure_refinement 'SHELXL-97 (Sheldrick, 1997)'
_computing_structure_solution 'SHELXS-97 (Sheldrick, 1990)'
_diffrn_ambient_temperature 296(2)
_diffrn_detector_area_resol_mean none
_diffrn_measured_fraction_theta_full 0.975
_diffrn_measured_fraction_theta_max 0.975
_diffrn_measurement_device_type 'Bruker P4'
_diffrn_measurement_method '\w scans'
_diffrn_radiation_monochromator graphite
_diffrn_radiation_source 'fine-focus sealed tube'
_diffrn_radiation_type MoK\a
_diffrn_radiation_wavelength 0.71073
_diffrn_reflns_av_R_equivalents 0.0389
_diffrn_reflns_av_sigmaI/netI 0.0715
_diffrn_reflns_limit_h_max 14
_diffrn_reflns_limit_h_min -15
_diffrn_reflns_limit_k_max 11
_diffrn_reflns_limit_k_min -15
_diffrn_reflns_limit_l_max 18
_diffrn_reflns_limit_l_min -19
_diffrn_reflns_number 12495
_diffrn_reflns_theta_full 25.00
_diffrn_reflns_theta_max 25.00
_diffrn_reflns_theta_min 1.85
_diffrn_standards_decay_% none
_diffrn_standards_interval_count none
_diffrn_standards_interval_time none
_diffrn_standards_number none
_exptl_absorpt_coefficient_mu 23.059
_exptl_absorpt_correction_T_max 0.1111
_exptl_absorpt_correction_T_min 0.0414
_exptl_absorpt_correction_type multi-scan
_exptl_absorpt_process_details SADABS
_exptl_crystal_colour 'green yellow'
_exptl_crystal_density_diffrn 3.924
_exptl_crystal_density_method 'not measured'
_exptl_crystal_description 'cubic block'
_exptl_crystal_F_000 2584
_exptl_crystal_size_max 0.38
_exptl_crystal_size_mid 0.23
_exptl_crystal_size_min 0.17
_refine_diff_density_max 2.857
_refine_diff_density_min -3.832
_refine_diff_density_rms 0.529
_refine_ls_extinction_coef 0.00052(5)
_refine_ls_extinction_expression Fc^*^=kFc[1+0.001xFc^2^\l^3^/sin(2\q)]^-1/4^
_refine_ls_extinction_method SHELXL
_refine_ls_goodness_of_fit_ref 1.007
_refine_ls_hydrogen_treatment noref
_refine_ls_matrix_type full
_refine_ls_number_parameters 600
_refine_ls_number_reflns 8478
_refine_ls_number_restraints 151
_refine_ls_restrained_S_all 1.016
_refine_ls_R_factor_all 0.0613
_refine_ls_R_factor_gt 0.0522
_refine_ls_shift/su_max 0.001
_refine_ls_shift/su_mean 0.000
_refine_ls_structure_factor_coef Fsqd
_refine_ls_weighting_details 'calc w=1/[\s^2^(Fo^2^)+(0.0912P)^2^+0.0000P] where P=(Fo^2^+2Fc^2^)/3'
_refine_ls_weighting_scheme calc
_refine_ls_wR_factor_gt 0.1337
_refine_ls_wR_factor_ref 0.1393
_reflns_number_gt 7161
_reflns_number_total 8478
_reflns_threshold_expression >2sigma(I)
_cod_data_source_file c5ce00633c1.cif
_cod_data_source_block 1-Pr
_cod_depositor_comments
;
The following automatic conversions were performed:

'_symmetry_cell_setting' value 'Triclinic' changed to 'triclinic'
according to
/usr/data/users/saulius/crontab/automatic-downloads/rss-feeds/RSC/lib/dictionaries/cif_core.dic
dictionary named 'cif_core.dic' version 2.4.2 from 2011-04-26.

Automatic conversion script
Id: cif_fix_values 3271 2015-04-21 07:52:19Z andrius 

 Adding full bibliography for 7220795--7220799.cif.
;
_cod_original_sg_symbol_H-M P-1
_cod_database_code 7220795

loop_
_symmetry_equiv_pos_as_xyz
'x, y, z'
'-x, -y, -z'

loop_
_atom_site_label
_atom_site_type_symbol
_atom_site_fract_x
_atom_site_fract_y
_atom_site_fract_z
_atom_site_U_iso_or_equiv
_atom_site_adp_type
_atom_site_occupancy
_atom_site_symmetry_multiplicity
_atom_site_calc_flag
_atom_site_refinement_flags
W1 W 0.37710(4) 0.87805(5) 0.46246(4) 0.00971(16) Uani 1 1 d .
W2 W 0.11369(4) 0.88171(5) 0.58151(4) 0.01366(17) Uani 1 1 d .
W3 W 0.13403(5) 1.13419(5) 0.65197(4) 0.01387(17) Uani 1 1 d .
W4 W 0.21748(5) 1.09094(5) 0.83425(4) 0.01652(18) Uani 1 1 d .
W5 W 0.40791(5) 0.85637(5) 0.87915(4) 0.01498(17) Uani 1 1 d .
W6 W 0.49330(5) 0.68636(5) 0.74084(4) 0.01320(17) Uani 1 1 d .
W7 W 0.28591(5) 0.67125(5) 0.62298(4) 0.01387(17) Uani 1 1 d .
W8 W 0.23506(5) 0.69400(5) 0.85364(4) 0.01286(17) Uani 1 1 d U
W9 W 0.04580(4) 0.92740(5) 0.80722(4) 0.01392(17) Uani 1 1 d .
Sb1 Sb 0.35740(7) 0.93927(8) 0.66733(6) 0.0077(2) Uani 1 1 d .
Pr1 Pr 0.01142(13) 0.50704(15) 1.05245(11) 0.0191(4) Uani 0.50 1 d PU
Pr2 Pr -0.0425(2) 1.4264(2) 0.5898(2) 0.0495(7) Uani 0.50 1 d PU
Fe1 Fe 0.50412(17) 1.11072(19) 0.77697(13) 0.0147(5) Uani 1 1 d .
Fe2 Fe 0.63736(15) 0.82893(17) 0.53434(13) 0.0105(4) Uani 1 1 d .
O1W O 0.6520(9) 1.0939(10) 0.8051(7) 0.025(3) Uani 1 1 d .
O2W O 0.5153(11) 1.2766(11) 0.7624(9) 0.040(3) Uani 1 1 d .
O3W O 0.4491(10) 1.1158(12) 0.9100(8) 0.034(3) Uani 1 1 d .
O4W O 0.6445(10) 0.6682(10) 0.5222(8) 0.030(3) Uani 1 1 d .
O5W O 0.7793(8) 0.7999(11) 0.5786(8) 0.029(3) Uani 1 1 d .
O6W O -0.154(3) 0.589(3) 1.172(2) 0.062(9) Uani 0.50 1 d PU
O7W O 0.013(2) 0.368(2) 1.2032(18) 0.040(7) Uani 0.50 1 d PU
O8W O 0.053(3) 0.662(3) 1.119(2) 0.070(10) Uani 0.50 1 d PU
O9W O 0.197(2) 0.466(3) 1.090(2) 0.055(8) Uani 0.50 1 d PU
O10W O 0.0827(12) 0.3243(11) 1.0152(10) 0.048(4) Uani 1 1 d .
O11W O -0.191(2) 1.320(2) 0.5985(18) 0.041(7) Uani 0.50 1 d PU
O12W O -0.0056(18) 1.376(2) 0.4513(15) 0.093(7) Uiso 1 1 d .
O13W O -0.116(4) 1.322(5) 0.743(3) 0.111(16) Uiso 0.50 1 d P
O14W O 0.049(3) 1.463(4) 0.691(3) 0.086(12) Uiso 0.50 1 d P
O15W O 0.1547(15) 1.4590(16) 0.5046(15) 0.078(6) Uani 1 1 d U
O16W O -0.174(4) 1.546(5) 0.692(3) 0.113(16) Uiso 0.50 1 d P
O17W O 0.6380(13) 0.6654(11) 0.3589(9) 0.046(4) Uani 1 1 d .
O18W O 0.2955(19) 1.048(2) 1.0581(15) 0.096(7) Uiso 1 1 d .
O19W O -0.1730(12) 1.038(2) 0.6881(10) 0.088(8) Uani 1 1 d .
O20W O 0.329(3) 0.295(3) 1.053(2) 0.172(14) Uiso 1 1 d .
O21W O -0.1123(15) 1.1356(14) 0.9502(11) 0.064(5) Uani 1 1 d .
O22W O 0.7300(19) 0.849(2) 0.7400(16) 0.098(7) Uiso 1 1 d .
O23W O 0.3563(18) 0.3908(18) 0.8612(17) 0.105(8) Uani 1 1 d .
O24W O 0.5642(19) 0.453(2) 0.5966(16) 0.098 Uiso 1 1 d .
O1 O 0.4192(8) 0.8717(9) 0.3482(6) 0.015(2) Uani 1 1 d .
O2 O 0.2913(8) 0.8567(9) 0.6048(6) 0.014(2) Uani 1 1 d U
O3 O 0.5019(8) 0.8500(9) 0.4947(7) 0.020(3) Uani 1 1 d .
O4 O 0.3648(8) 1.0215(9) 0.4621(7) 0.018(2) Uani 1 1 d .
O5 O 0.3482(8) 0.7200(9) 0.5042(6) 0.014(2) Uani 1 1 d U
O6 O 0.2150(8) 0.8854(8) 0.4718(6) 0.012(2) Uani 1 1 d U
O7 O 0.1454(8) 0.7280(9) 0.6051(7) 0.016(2) Uani 1 1 d .
O8 O -0.0063(8) 0.8820(10) 0.5559(8) 0.025(3) Uani 1 1 d .
O9 O 0.0629(8) 0.8644(9) 0.7100(7) 0.021(3) Uani 1 1 d U
O10 O 0.1213(8) 1.0276(9) 0.5847(7) 0.015(2) Uani 1 1 d U
O11 O 0.0603(10) 1.2423(10) 0.6063(8) 0.028(3) Uani 1 1 d U
O12 O 0.2713(8) 1.1500(9) 0.5864(6) 0.016(2) Uani 1 1 d U
O13 O 0.0103(8) 1.0583(9) 0.7376(6) 0.015(2) Uani 1 1 d U
O14 O 0.2115(7) 0.9961(9) 0.7311(6) 0.013(2) Uani 1 1 d U
O15 O 0.1530(8) 1.1881(9) 0.7485(6) 0.013(2) Uani 1 1 d U
O16 O 0.1941(10) 1.1692(11) 0.9135(7) 0.033(3) Uani 1 1 d .
O17 O 0.3582(8) 1.1313(9) 0.7647(7) 0.021(3) Uani 1 1 d U
O18 O 0.0829(8) 1.0156(9) 0.8780(7) 0.017(2) Uani 1 1 d .
O19 O 0.2902(8) 0.9630(9) 0.8861(6) 0.016(2) Uani 1 1 d .
O20 O 0.4434(8) 0.8564(10) 0.9751(7) 0.024(3) Uani 1 1 d .
O21 O 0.2979(8) 0.7485(9) 0.9287(7) 0.019(2) Uani 1 1 d .
O22 O 0.3567(7) 0.8162(8) 0.7660(6) 0.013(2) Uani 1 1 d U
O23 O 0.4932(7) 0.9565(8) 0.7977(6) 0.011(2) Uani 1 1 d U
O24 O 0.5097(8) 0.7401(10) 0.8377(7) 0.021(3) Uani 1 1 d U
O25 O 0.5893(9) 0.5796(10) 0.7373(8) 0.031(3) Uani 1 1 d .
O26 O 0.3681(9) 0.6107(9) 0.8256(7) 0.021(2) Uani 1 1 d U
O27 O 0.5627(8) 0.7919(8) 0.6584(6) 0.012(2) Uani 1 1 d .
O28 O 0.4175(8) 0.6609(9) 0.6572(7) 0.020(2) Uani 1 1 d .
O29 O 0.2695(10) 0.5402(10) 0.6211(8) 0.027(3) Uani 1 1 d .
O30 O 0.2141(8) 0.6796(10) 0.7456(7) 0.020(2) Uani 1 1 d U
O31 O 0.1569(8) 0.5937(9) 0.9253(7) 0.017(2) Uani 1 1 d U
O32 O 0.1300(7) 0.8112(9) 0.8573(6) 0.014(2) Uani 1 1 d U
O33 O -0.0829(9) 0.8971(11) 0.8689(8) 0.031(3) Uani 1 1 d .

loop_
_atom_site_aniso_label
_atom_site_aniso_U_11
_atom_site_aniso_U_22
_atom_site_aniso_U_33
_atom_site_aniso_U_23
_atom_site_aniso_U_13
_atom_site_aniso_U_12
W1 0.0105(3) 0.0106(3) 0.0064(3) 0.0019(2) 0.0004(2) -0.0062(2)
W2 0.0094(3) 0.0193(4) 0.0107(3) 0.0029(3) -0.0018(2) -0.0068(2)
W3 0.0116(3) 0.0129(4) 0.0111(3) 0.0058(2) 0.0008(2) 0.0005(2)
W4 0.0192(3) 0.0171(4) 0.0118(3) -0.0033(3) -0.0010(2) -0.0011(3)
W5 0.0171(3) 0.0180(4) 0.0088(3) 0.0028(3) -0.0040(2) -0.0048(3)
W6 0.0114(3) 0.0113(4) 0.0116(3) 0.0056(2) 0.0008(2) -0.0016(2)
W7 0.0179(3) 0.0084(3) 0.0136(3) 0.0032(2) -0.0024(2) -0.0078(2)
W8 0.0120(3) 0.0113(3) 0.0099(3) 0.0070(2) 0.0016(2) -0.0056(2)
W9 0.0088(3) 0.0178(4) 0.0092(3) 0.0055(2) 0.0023(2) -0.0024(2)
Sb1 0.0076(4) 0.0075(5) 0.0054(4) 0.0025(4) 0.0011(3) -0.0033(4)
Pr1 0.0171(7) 0.0148(7) 0.0204(7) 0.0029(6) 0.0009(6) -0.0063(6)
Pr2 0.0367(12) 0.0386(16) 0.082(2) -0.0162(14) -0.0255(12) -0.0014(11)
Fe1 0.0168(10) 0.0196(13) 0.0078(10) -0.0011(9) -0.0013(8) -0.0085(9)
Fe2 0.0087(9) 0.0111(12) 0.0081(10) 0.0029(8) 0.0022(7) -0.0046(8)
O1W 0.023(6) 0.030(8) 0.022(6) 0.000(5) -0.009(5) -0.005(5)
O2W 0.049(8) 0.025(8) 0.043(8) -0.012(6) 0.003(6) -0.011(6)
O3W 0.036(7) 0.049(9) 0.019(6) -0.008(6) -0.008(5) -0.004(6)
O4W 0.035(7) 0.013(7) 0.032(7) 0.006(5) 0.001(5) -0.004(5)
O5W 0.006(5) 0.045(9) 0.029(7) 0.011(6) -0.004(5) -0.001(5)
O6W 0.064(12) 0.059(13) 0.061(12) 0.001(9) -0.021(9) -0.008(9)
O7W 0.040(7) 0.040(7) 0.040(7) -0.0075(16) -0.0097(19) -0.0028(11)
O8W 0.073(13) 0.069(13) 0.071(13) -0.011(9) -0.018(9) -0.027(9)
O9W 0.046(11) 0.053(12) 0.056(11) 0.003(9) -0.006(8) 0.002(9)
O10W 0.062(10) 0.021(8) 0.054(10) -0.010(7) -0.007(7) 0.019(7)
O11W 0.047(10) 0.040(11) 0.042(10) -0.018(8) -0.007(8) -0.014(8)
O15W 0.061(8) 0.058(13) 0.110(16) 0.005(11) -0.030(9) 0.003(9)
O17W 0.074(10) 0.023(8) 0.044(9) -0.005(7) -0.026(8) 0.009(7)
O19W 0.027(8) 0.20(3) 0.029(9) -0.003(11) -0.003(6) -0.011(11)
O21W 0.072(11) 0.050(11) 0.056(10) -0.019(9) 0.005(8) 0.018(9)
O23W 0.095(16) 0.061(15) 0.13(2) -0.010(14) 0.027(14) -0.022(12)
O1 0.015(5) 0.019(6) 0.008(5) 0.003(4) -0.001(4) -0.007(4)
O2 0.009(4) 0.023(6) 0.007(4) 0.002(4) -0.002(3) 0.001(4)
O3 0.012(5) 0.021(7) 0.022(6) 0.004(5) 0.000(4) -0.006(5)
O4 0.021(5) 0.009(6) 0.020(6) -0.004(5) 0.002(4) -0.004(5)
O5 0.014(2) 0.014(2) 0.014(2) -0.0026(11) -0.0030(11) -0.0011(10)
O6 0.012(2) 0.012(2) 0.012(2) -0.0017(11) -0.0029(11) -0.0010(10)
O7 0.011(5) 0.012(6) 0.023(6) 0.002(5) -0.001(4) -0.003(4)
O8 0.011(5) 0.032(8) 0.030(7) -0.002(6) -0.004(5) -0.005(5)
O9 0.021(5) 0.019(6) 0.016(5) 0.011(4) -0.001(4) -0.005(4)
O10 0.016(5) 0.008(5) 0.019(5) 0.000(4) 0.000(4) -0.003(4)
O11 0.032(6) 0.019(6) 0.027(6) 0.004(5) -0.010(5) 0.009(5)
O12 0.016(5) 0.021(6) 0.007(5) 0.001(4) 0.003(4) 0.000(4)
O13 0.015(2) 0.015(2) 0.014(2) -0.0020(11) -0.0038(11) -0.0009(10)
O14 0.009(4) 0.022(6) 0.005(4) -0.001(4) 0.002(3) 0.000(4)
O15 0.013(2) 0.013(2) 0.013(2) -0.0022(11) -0.0037(11) -0.0006(10)
O16 0.037(7) 0.050(9) 0.011(6) -0.010(6) -0.002(5) -0.002(6)
O17 0.020(5) 0.022(6) 0.015(5) 0.012(4) -0.005(4) 0.003(4)
O18 0.015(5) 0.019(6) 0.015(5) -0.001(5) -0.002(4) 0.002(5)
O19 0.019(5) 0.015(6) 0.011(5) 0.000(4) 0.001(4) -0.002(5)
O20 0.019(6) 0.037(8) 0.017(6) -0.002(5) -0.008(4) -0.008(5)
O21 0.018(5) 0.014(6) 0.014(6) 0.005(5) 0.007(4) -0.001(5)
O22 0.009(4) 0.012(5) 0.010(4) 0.007(4) 0.001(3) 0.003(4)
O23 0.011(2) 0.011(2) 0.011(2) -0.0021(11) -0.0028(11) -0.0003(10)
O24 0.018(5) 0.032(6) 0.012(5) 0.008(4) -0.007(4) -0.012(4)
O25 0.027(6) 0.029(8) 0.024(7) 0.010(5) 0.004(5) -0.002(5)
O26 0.023(5) 0.012(5) 0.023(5) 0.004(4) -0.003(4) -0.010(4)
O27 0.012(5) 0.009(6) 0.017(5) -0.001(4) -0.007(4) -0.005(4)
O28 0.018(5) 0.017(6) 0.022(6) -0.001(5) -0.001(4) -0.002(5)
O29 0.036(7) 0.014(7) 0.028(7) 0.001(5) -0.005(5) -0.006(5)
O30 0.013(5) 0.029(6) 0.017(5) 0.001(4) -0.001(4) -0.008(4)
O31 0.017(2) 0.017(2) 0.017(2) -0.0027(11) -0.0043(11) -0.0011(10)
O32 0.007(4) 0.019(5) 0.011(5) 0.002(4) 0.003(3) -0.001(4)
O33 0.010(5) 0.039(8) 0.030(7) 0.008(6) 0.004(5) 0.006(5)

loop_
_atom_type_symbol
_atom_type_description
_atom_type_scat_dispersion_real
_atom_type_scat_dispersion_imag
_atom_type_scat_source
O O 0.0106 0.0060 'International Tables Vol C Tables 4.2.6.8 and 6.1.1.4'
H H 0.0000 0.0000 'International Tables Vol C Tables 4.2.6.8 and 6.1.1.4'
Fe Fe 0.3463 0.8444 'International Tables Vol C Tables 4.2.6.8 and 6.1.1.4'
Sb Sb -0.5866 1.5461 'International Tables Vol C Tables 4.2.6.8 and 6.1.1.4'
Pr Pr -0.2180 2.8214 'International Tables Vol C Tables 4.2.6.8 and 6.1.1.4'
W W -0.8490 6.8722 'International Tables Vol C Tables 4.2.6.8 and 6.1.1.4'

loop_
_geom_angle_atom_site_label_1
_geom_angle_atom_site_label_2
_geom_angle_atom_site_label_3
_geom_angle
_geom_angle_site_symmetry_1
_geom_angle_site_symmetry_3
O3 W1 O1 102.7(5) . .
O3 W1 O4 97.2(5) . .
O1 W1 O4 102.9(5) . .
O3 W1 O6 159.2(4) . .
O1 W1 O6 95.7(4) . .
O4 W1 O6 88.0(4) . .
O3 W1 O5 88.1(5) . .
O1 W1 O5 95.7(5) . .
O4 W1 O5 159.0(4) . .
O6 W1 O5 80.3(4) . .
O3 W1 O2 87.4(4) . .
O1 W1 O2 164.7(4) . .
O4 W1 O2 87.0(4) . .
O6 W1 O2 72.7(4) . .
O5 W1 O2 72.9(4) . .
O8 W2 O6 102.1(5) . .
O8 W2 O10 102.1(5) . .
O6 W2 O10 95.1(4) . .
O8 W2 O7 98.5(5) . .
O6 W2 O7 87.9(4) . .
O10 W2 O7 158.0(4) . .
O8 W2 O9 100.3(5) . .
O6 W2 O9 157.1(4) . .
O10 W2 O9 84.8(5) . .
O7 W2 O9 84.1(5) . .
O8 W2 O2 170.3(5) . .
O6 W2 O2 72.0(4) . .
O10 W2 O2 86.2(4) . .
O7 W2 O2 73.9(4) . .
O9 W2 O2 85.1(4) . .
O11 W3 O12 103.9(5) . .
O11 W3 O15 99.9(5) . .
O12 W3 O15 96.2(4) . .
O11 W3 O10 100.3(5) . .
O12 W3 O10 88.2(5) . .
O15 W3 O10 157.7(4) . .
O11 W3 O13 98.6(5) . .
O12 W3 O13 156.7(5) . .
O15 W3 O13 85.9(4) . .
O10 W3 O13 81.7(4) . .
O11 W3 O14 171.2(4) . .
O12 W3 O14 83.5(4) . .
O15 W3 O14 74.3(4) . .
O10 W3 O14 84.5(4) . .
O13 W3 O14 74.6(4) . .
O16 W4 O17 101.6(6) . .
O16 W4 O19 101.9(5) . .
O17 W4 O19 86.9(4) . .
O16 W4 O18 97.9(5) . .
O17 W4 O18 160.4(5) . .
O19 W4 O18 87.4(4) . .
O16 W4 O15 99.4(5) . .
O17 W4 O15 89.0(4) . .
O19 W4 O15 158.8(4) . .
O18 W4 O15 89.5(4) . .
O16 W4 O14 168.2(5) . .
O17 W4 O14 87.5(4) . .
O19 W4 O14 85.9(4) . .
O18 W4 O14 73.4(4) . .
O15 W4 O14 73.2(4) . .
O20 W5 O23 104.2(5) . .
O20 W5 O19 100.8(5) . .
O23 W5 O19 87.8(4) . .
O20 W5 O24 99.2(5) . .
O23 W5 O24 90.4(4) . .
O19 W5 O24 159.8(4) . .
O20 W5 O21 96.6(5) . .
O23 W5 O21 159.1(4) . .
O19 W5 O21 87.5(4) . .
O24 W5 O21 87.1(4) . .
O20 W5 O22 167.0(5) . .
O23 W5 O22 86.7(4) . .
O19 W5 O22 86.6(4) . .
O24 W5 O22 73.3(4) . .
O21 W5 O22 72.7(4) . .
O25 W6 O27 103.4(5) . .
O25 W6 O24 101.3(6) . .
O27 W6 O24 95.5(5) . .
O25 W6 O28 100.4(5) . .
O27 W6 O28 88.9(4) . .
O24 W6 O28 156.2(5) . .
O25 W6 O26 98.4(5) . .
O27 W6 O26 157.5(4) . .
O24 W6 O26 85.6(5) . .
O28 W6 O26 81.6(4) . .
O25 W6 O22 171.8(4) . .
O27 W6 O22 84.0(4) . .
O24 W6 O22 74.0(4) . .
O28 W6 O22 83.2(4) . .
O26 W6 O22 74.7(4) . .
O29 W7 O5 99.9(5) . .
O29 W7 O28 102.3(5) . .
O5 W7 O28 95.4(4) . .
O29 W7 O7 96.7(5) . .
O5 W7 O7 89.0(4) . .
O28 W7 O7 159.4(5) . .
O29 W7 O30 101.4(5) . .
O5 W7 O30 158.0(5) . .
O28 W7 O30 85.4(4) . .
O7 W7 O30 83.1(4) . .
O29 W7 O2 169.3(5) . .
O5 W7 O2 73.5(4) . .
O28 W7 O2 86.9(4) . .
O7 W7 O2 75.0(4) . .
O30 W7 O2 84.6(4) . .
O31 W8 O30 101.6(5) . .
O31 W8 O32 100.2(5) . .
O30 W8 O32 89.2(5) . .
O31 W8 O21 102.4(5) . .
O30 W8 O21 155.8(5) . .
O32 W8 O21 89.6(4) . .
O31 W8 O26 98.0(5) . .
O30 W8 O26 87.4(5) . .
O32 W8 O26 161.8(4) . .
O21 W8 O26 86.3(5) . .
O31 W8 O22 172.6(4) . .
O30 W8 O22 82.6(4) . .
O32 W8 O22 85.8(4) . .
O21 W8 O22 73.2(4) . .
O26 W8 O22 76.0(4) . .
O33 W9 O9 103.8(6) . .
O33 W9 O13 98.9(5) . .
O9 W9 O13 87.1(5) . .
O33 W9 O32 100.6(5) . .
O9 W9 O32 90.6(5) . .
O13 W9 O32 160.4(4) . .
O33 W9 O18 99.4(5) . .
O9 W9 O18 156.6(4) . .
O13 W9 O18 85.9(4) . .
O32 W9 O18 88.6(5) . .
O33 W9 O14 170.3(5) . .
O9 W9 O14 83.7(4) . .
O13 W9 O14 75.1(4) . .
O32 W9 O14 85.3(4) . .
O18 W9 O14 72.9(4) . .
O2 Sb1 O22 92.6(4) . .
O2 Sb1 O14 92.7(4) . .
O22 Sb1 O14 90.8(4) . .
Pr1 Pr1 O31 68.9(3) 2_567 .
Pr1 Pr1 O31 68.3(3) 2_567 2_567
O31 Pr1 O31 137.23(19) . 2_567
Pr1 Pr1 O10W 68.8(4) 2_567 2_567
O31 Pr1 O10W 75.0(4) . 2_567
O31 Pr1 O10W 89.6(5) 2_567 2_567
Pr1 Pr1 O10W 68.7(4) 2_567 .
O31 Pr1 O10W 89.8(4) . .
O31 Pr1 O10W 74.8(5) 2_567 .
O10W Pr1 O10W 137.5(2) 2_567 .
Pr1 Pr1 O9W 123.6(7) 2_567 .
O31 Pr1 O9W 71.0(8) . .
O31 Pr1 O9W 136.6(8) 2_567 .
O10W Pr1 O9W 133.6(9) 2_567 .
O10W Pr1 O9W 73.3(9) . .
Pr1 Pr1 O8W 136.4(9) 2_567 .
O31 Pr1 O8W 80.5(9) . .
O31 Pr1 O8W 133.8(9) 2_567 .
O10W Pr1 O8W 73.9(10) 2_567 .
O10W Pr1 O8W 143.3(10) . .
O9W Pr1 O8W 70.1(11) . .
Pr1 Pr1 O7W 133.5(6) 2_567 .
O31 Pr1 O7W 134.4(6) . .
O31 Pr1 O7W 78.7(6) 2_567 .
O10W Pr1 O7W 144.5(7) 2_567 .
O10W Pr1 O7W 71.7(7) . .
O9W Pr1 O7W 63.9(9) . .
O8W Pr1 O7W 90.1(11) . .
Pr1 Pr1 O6W 119.3(7) 2_567 .
O31 Pr1 O6W 132.6(8) . .
O31 Pr1 O6W 71.5(8) 2_567 .
O10W Pr1 O6W 67.5(8) 2_567 .
O10W Pr1 O6W 137.5(9) . .
O9W Pr1 O6W 117.0(10) . .
O8W Pr1 O6W 62.3(11) . .
O7W Pr1 O6W 77.0(9) . .
O12W Pr2 O14W 141.0(12) . .
O12W Pr2 O11W 74.8(9) . .
O14W Pr2 O11W 135.7(13) . .
O12W Pr2 O15W 68.6(8) . 2_586
O14W Pr2 O15W 133.4(12) . 2_586
O11W Pr2 O15W 74.5(9) . 2_586
O12W Pr2 O13W 131.0(14) . .
O14W Pr2 O13W 68.3(16) . .
O11W Pr2 O13W 67.5(14) . .
O15W Pr2 O13W 125.8(13) 2_586 .
O12W Pr2 O15W 69.3(8) . .
O14W Pr2 O15W 73.4(12) . .
O11W Pr2 O15W 141.3(8) . .
O15W Pr2 O15W 104.4(5) 2_586 .
O13W Pr2 O15W 129.5(13) . .
O12W Pr2 O11 74.6(6) . .
O14W Pr2 O11 85.0(11) . .
O11W Pr2 O11 82.5(8) . .
O15W Pr2 O11 140.5(6) 2_586 .
O13W Pr2 O11 70.6(12) . .
O15W Pr2 O11 74.6(5) . .
O12W Pr2 O12W 102.3(7) . 2_586
O14W Pr2 O12W 70.8(12) . 2_586
O11W Pr2 O12W 139.1(9) . 2_586
O15W Pr2 O12W 66.9(7) 2_586 2_586
O13W Pr2 O12W 126.7(13) . 2_586
O15W Pr2 O12W 64.8(7) . 2_586
O11 Pr2 O12W 137.1(6) . 2_586
O12W Pr2 O16W 143.2(13) . .
O14W Pr2 O16W 71.3(15) . .
O11W Pr2 O16W 90.4(14) . .
O15W Pr2 O16W 75.1(13) 2_586 .
O13W Pr2 O16W 68.2(17) . .
O15W Pr2 O16W 127.4(13) . .
O11 Pr2 O16W 137.6(13) . .
O12W Pr2 O16W 67.4(14) 2_586 .
O12W Pr2 Pr2 54.1(6) . 2_586
O14W Pr2 Pr2 108.7(11) . 2_586
O11W Pr2 Pr2 115.2(7) . 2_586
O15W Pr2 Pr2 52.8(5) 2_586 2_586
O13W Pr2 Pr2 174.7(12) . 2_586
O15W Pr2 Pr2 51.6(4) . 2_586
O11 Pr2 Pr2 113.9(3) . 2_586
O12W Pr2 Pr2 48.2(5) 2_586 2_586
O16W Pr2 Pr2 106.9(13) . 2_586
O17 Fe1 O23 89.8(5) . .
O17 Fe1 O1 98.2(4) . 2_676
O23 Fe1 O1 97.1(4) . 2_676
O17 Fe1 O1W 172.8(5) . .
O23 Fe1 O1W 92.1(5) . .
O1 Fe1 O1W 88.5(4) 2_676 .
O17 Fe1 O3W 90.9(5) . .
O23 Fe1 O3W 92.4(5) . .
O1 Fe1 O3W 166.9(5) 2_676 .
O1W Fe1 O3W 82.0(5) . .
O17 Fe1 O2W 91.2(6) . .
O23 Fe1 O2W 176.6(5) . .
O1 Fe1 O2W 86.0(5) 2_676 .
O1W Fe1 O2W 86.6(6) . .
O3W Fe1 O2W 84.4(6) . .
O4 Fe2 O27 93.2(4) 2_676 .
O4 Fe2 O12 91.8(5) 2_676 2_676
O27 Fe2 O12 171.6(4) . 2_676
O4 Fe2 O3 91.7(5) 2_676 .
O27 Fe2 O3 94.4(4) . .
O12 Fe2 O3 92.1(4) 2_676 .
O4 Fe2 O5W 90.5(5) 2_676 .
O27 Fe2 O5W 84.4(4) . .
O12 Fe2 O5W 88.8(4) 2_676 .
O3 Fe2 O5W 177.6(5) . .
O4 Fe2 O4W 176.5(5) 2_676 .
O27 Fe2 O4W 90.3(4) . .
O12 Fe2 O4W 84.7(5) 2_676 .
O3 Fe2 O4W 87.9(5) . .
O5W Fe2 O4W 90.0(5) . .
Pr1 O10W Pr1 42.5(2) 2_567 .
Pr2 O12W Pr2 77.7(7) . 2_586
Pr2 O15W Pr2 75.6(5) 2_586 .
W1 O1 Fe1 164.6(6) . 2_676
Sb1 O2 W1 111.5(5) . .
Sb1 O2 W7 128.3(5) . .
W1 O2 W7 94.6(4) . .
Sb1 O2 W2 128.1(5) . .
W1 O2 W2 94.7(3) . .
W7 O2 W2 90.9(4) . .
W1 O3 Fe2 175.6(7) . .
W1 O4 Fe2 175.1(7) . 2_676
W7 O5 W1 118.7(5) . .
W2 O6 W1 120.3(5) . .
W7 O7 W2 120.1(5) . .
W9 O9 W2 146.2(6) . .
W2 O10 W3 147.7(6) . .
W3 O11 Pr2 158.3(7) . .
W3 O12 Fe2 143.8(6) . 2_676
W9 O13 W3 116.7(5) . .
Sb1 O14 W3 114.9(4) . .
Sb1 O14 W4 114.6(4) . .
W3 O14 W4 94.2(4) . .
Sb1 O14 W9 136.7(5) . .
W3 O14 W9 93.0(3) . .
W4 O14 W9 94.2(3) . .
W3 O15 W4 118.3(5) . .
W4 O17 Fe1 136.8(6) . .
W9 O18 W4 119.5(5) . .
W5 O19 W4 150.8(6) . .
W8 O21 W5 119.9(5) . .
Sb1 O22 W5 114.0(5) . .
Sb1 O22 W6 115.8(4) . .
W5 O22 W6 93.9(3) . .
Sb1 O22 W8 137.0(5) . .
W5 O22 W8 94.2(3) . .
W6 O22 W8 92.5(4) . .
W5 O23 Fe1 136.5(5) . .
W6 O24 W5 118.7(5) . .
W8 O26 W6 116.4(6) . .
W6 O27 Fe2 143.3(6) . .
W7 O28 W6 148.1(6) . .
W8 O30 W7 145.3(6) . .
W8 O31 Pr1 159.1(6) . .
W8 O31 Pr1 142.3(5) . 2_567
Pr1 O31 Pr1 42.8(2) . 2_567
W8 O32 W9 154.5(6) . .

loop_
_geom_bond_atom_site_label_1
_geom_bond_atom_site_label_2
_geom_bond_distance
_geom_bond_site_symmetry_2
W1 O3 1.781(10) .
W1 O1 1.792(10) .
W1 O4 1.818(11) .
W1 O6 2.024(9) .
W1 O5 2.031(11) .
W1 O2 2.237(9) .
W2 O8 1.688(10) .
W2 O6 1.884(10) .
W2 O10 1.886(11) .
W2 O7 1.937(11) .
W2 O9 1.972(10) .
W2 O2 2.370(9) .
W3 O11 1.731(11) .
W3 O12 1.794(10) .
W3 O15 1.909(10) .
W3 O10 1.950(11) .
W3 O13 1.987(10) .
W3 O14 2.253(10) .
W4 O16 1.724(12) .
W4 O17 1.904(11) .
W4 O19 1.935(11) .
W4 O18 1.949(11) .
W4 O15 1.951(10) .
W4 O14 2.271(10) .
W5 O20 1.726(10) .
W5 O23 1.841(10) .
W5 O19 1.905(10) .
W5 O24 1.960(12) .
W5 O21 1.968(11) .
W5 O22 2.265(10) .
W6 O25 1.727(12) .
W6 O27 1.805(10) .
W6 O24 1.899(11) .
W6 O28 1.953(11) .
W6 O26 1.993(10) .
W6 O22 2.278(9) .
W7 O29 1.716(12) .
W7 O5 1.869(10) .
W7 O28 1.885(11) .
W7 O7 1.929(10) .
W7 O30 1.963(11) .
W7 O2 2.330(11) .
W8 O31 1.738(11) .
W8 O30 1.882(11) .
W8 O32 1.892(10) .
W8 O21 1.893(12) .
W8 O26 1.895(11) .
W8 O22 2.299(10) .
W9 O33 1.713(11) .
W9 O9 1.858(11) .
W9 O13 1.895(11) .
W9 O32 1.903(10) .
W9 O18 1.931(11) .
W9 O14 2.303(10) .
Sb1 O2 1.983(11) .
Sb1 O22 1.992(10) .
Sb1 O14 2.006(9) .
Pr1 Pr1 1.840(4) 2_567
Pr1 O31 2.518(11) .
Pr1 O31 2.528(11) 2_567
Pr1 O10W 2.535(14) 2_567
Pr1 O10W 2.536(13) .
Pr1 O9W 2.57(3) .
Pr1 O8W 2.60(4) .
Pr1 O7W 2.71(3) .
Pr1 O6W 2.72(4) .
Pr2 O12W 2.36(2) .
Pr2 O14W 2.40(4) .
Pr2 O11W 2.41(3) .
Pr2 O15W 2.509(19) 2_586
Pr2 O13W 2.54(6) .
Pr2 O15W 2.55(2) .
Pr2 O11 2.559(12) .
Pr2 O12W 2.57(3) 2_586
Pr2 O16W 2.62(5) .
Pr2 Pr2 3.102(6) 2_586
Fe1 O17 1.906(11) .
Fe1 O23 1.941(11) .
Fe1 O1 1.972(10) 2_676
Fe1 O1W 2.034(11) .
Fe1 O3W 2.085(12) .
Fe1 O2W 2.098(14) .
Fe2 O4 1.918(11) 2_676
Fe2 O27 1.956(10) .
Fe2 O12 1.963(10) 2_676
Fe2 O3 1.971(11) .
Fe2 O5W 2.087(11) .
Fe2 O4W 2.089(13) .
O10W Pr1 2.535(14) 2_567
O12W Pr2 2.57(3) 2_586
O15W Pr2 2.509(19) 2_586
O1 Fe1 1.972(10) 2_676
O4 Fe2 1.918(11) 2_676
O12 Fe2 1.963(10) 2_676
O31 Pr1 2.528(11) 2_567
